data_4507428
loop_
_publ_author_name
'Zhao, Yongmei'
'Dai, Qiaoling'
'Chen, Zhi'
'Zhang, Qihui'
'Bai, Yongcheng'
'Ma, Chen'

_publ_section_title
;
 One Pot Regioselective Synthesis of a Small Library of
 Dibenzo[b,f][1,4]thiazepin-11(10H)-ones via Smiles Rearrangement.
;
_journal_issue 2
_journal_name_full 'ACS combinatorial science'
_journal_page_first 130
_journal_page_last 134
_journal_paper_doi 10.1021/co300139s
_journal_volume 15
_journal_year 2013
_chemical_formula_sum 'C20 H13 Cl N2 O3 S'
_chemical_formula_weight 396.85
_chemical_name_systematic
; 
 ? 
;
_space_group_IT_number 2
_symmetry_space_group_name_Hall '-P 1'
_symmetry_space_group_name_H-M 'P -1'
_atom_sites_solution_hydrogens geom
_atom_sites_solution_primary direct
_atom_sites_solution_secondary difmap
_audit_creation_method SHELXL-97
_cell_angle_alpha 93.077(11)
_cell_angle_beta 95.394(11)
_cell_angle_gamma 108.561(12)
_cell_formula_units_Z 2
_cell_length_a 7.942(5)
_cell_length_b 9.763(7)
_cell_length_c 12.245(9)
_cell_measurement_temperature 298(2)
_cell_volume 892.6(11)
_computing_structure_refinement 'SHELXL-97 (Sheldrick, 1997)'
_computing_structure_solution 'SHELXS-97 (Sheldrick, 1990)'
_diffrn_ambient_temperature 298(2)
_diffrn_measured_fraction_theta_full 0.985
_diffrn_measured_fraction_theta_max 0.985
_diffrn_radiation_monochromator graphite
_diffrn_radiation_source 'fine-focus sealed tube'
_diffrn_radiation_type MoK\a
_diffrn_radiation_wavelength 0.71073
_diffrn_reflns_av_R_equivalents 0.0206
_diffrn_reflns_av_sigmaI/netI 0.0428
_diffrn_reflns_limit_h_max 9
_diffrn_reflns_limit_h_min -7
_diffrn_reflns_limit_k_max 11
_diffrn_reflns_limit_k_min -10
_diffrn_reflns_limit_l_max 14
_diffrn_reflns_limit_l_min -14
_diffrn_reflns_number 4397
_diffrn_reflns_theta_full 24.99
_diffrn_reflns_theta_max 24.99
_diffrn_reflns_theta_min 2.21
_exptl_absorpt_coefficient_mu 1.285
_exptl_absorpt_correction_T_max 0.8823
_exptl_absorpt_correction_T_min 0.7832
_exptl_crystal_density_diffrn 1.851
_exptl_crystal_density_method 'not measured'
_exptl_crystal_F_000 495
_exptl_crystal_size_max 0.20
_exptl_crystal_size_mid 0.15
_exptl_crystal_size_min 0.10
_refine_diff_density_max 0.242
_refine_diff_density_min -0.296
_refine_diff_density_rms 0.060
_refine_ls_extinction_method none
_refine_ls_goodness_of_fit_ref 1.050
_refine_ls_hydrogen_treatment mixed
_refine_ls_matrix_type full
_refine_ls_number_parameters 244
_refine_ls_number_reflns 3097
_refine_ls_number_restraints 0
_refine_ls_restrained_S_all 1.050
_refine_ls_R_factor_all 0.0708
_refine_ls_R_factor_gt 0.0478
_refine_ls_shift/su_max 0.000
_refine_ls_shift/su_mean 0.000
_refine_ls_structure_factor_coef Fsqd
_refine_ls_weighting_details 'calc w=1/[\s^2^(Fo^2^)+(0.0862P)^2^+0.0659P] where P=(Fo^2^+2Fc^2^)/3'
_refine_ls_weighting_scheme calc
_refine_ls_wR_factor_gt 0.1374
_refine_ls_wR_factor_ref 0.1539
_reflns_number_gt 2205
_reflns_number_total 3097
_reflns_threshold_expression >2sigma(I)
_cod_data_source_file co300139s_si_002.cif
_cod_data_source_block p
_cod_database_code 4507428

loop_
_symmetry_equiv_pos_as_xyz
'x, y, z'
'-x, -y, -z'

loop_
_atom_site_label
_atom_site_type_symbol
_atom_site_fract_x
_atom_site_fract_y
_atom_site_fract_z
_atom_site_U_iso_or_equiv
_atom_site_adp_type
_atom_site_occupancy
_atom_site_symmetry_multiplicity
_atom_site_calc_flag
_atom_site_refinement_flags
S1 S 0.00172(11) 0.06081(10) 0.23488(6) 0.0571(3) Uani 1 1 d .
Cl1 Cl -0.06208(13) 0.18633(12) 0.00443(7) 0.0784(3) Uani 1 1 d .
N2 N -0.3222(3) -0.0071(3) 0.35773(19) 0.0501(6) Uani 1 1 d .
C1 C 0.0645(4) 0.1949(3) 0.3472(2) 0.0499(7) Uani 1 1 d .
C6 C -0.0419(4) 0.1860(3) 0.4330(2) 0.0466(7) Uani 1 1 d .
C8 C -0.3405(4) 0.0567(3) 0.2565(2) 0.0455(7) Uani 1 1 d .
C9 C -0.2021(4) 0.0882(3) 0.1898(2) 0.0466(7) Uani 1 1 d .
C5 C 0.0122(4) 0.2949(3) 0.5196(2) 0.0522(8) Uani 1 1 d .
H8 H -0.0541 0.2894 0.5789 0.063 Uiso 1 1 calc R
C4 C 0.1645(4) 0.4102(3) 0.5163(3) 0.0544(8) Uani 1 1 d .
C2 C 0.2218(4) 0.3106(4) 0.3500(3) 0.0546(8) Uani 1 1 d .
H10 H 0.2951 0.3137 0.2947 0.066 Uiso 1 1 calc R
N1 N 0.2154(4) 0.5267(4) 0.6060(3) 0.0704(8) Uani 1 1 d .
C10 C -0.2291(4) 0.1462(3) 0.0908(2) 0.0518(7) Uani 1 1 d .
O1 O 0.1238(4) 0.5151(3) 0.6814(2) 0.0858(8) Uani 1 1 d .
C15 C -0.5214(5) -0.2534(3) 0.2823(3) 0.0573(8) Uani 1 1 d .
C3 C 0.2706(4) 0.4200(4) 0.4327(3) 0.0588(8) Uani 1 1 d .
H15 H 0.3734 0.4994 0.4326 0.071 Uiso 1 1 calc R
C14 C -0.4726(4) -0.1361(3) 0.3755(3) 0.0622(9) Uani 1 1 d .
H16A H -0.5763 -0.1068 0.3855 0.075 Uiso 1 1 calc R
H16B H -0.4411 -0.1752 0.4427 0.075 Uiso 1 1 calc R
C11 C -0.3889(5) 0.1685(4) 0.0584(3) 0.0625(9) Uani 1 1 d .
H17 H -0.4057 0.2057 -0.0086 0.075 Uiso 1 1 calc R
C12 C -0.5224(4) 0.1356(3) 0.1252(3) 0.0608(9) Uani 1 1 d .
H18 H -0.6303 0.1503 0.1035 0.073 Uiso 1 1 calc R
C13 C -0.4976(4) 0.0807(3) 0.2245(3) 0.0537(8) Uani 1 1 d .
H19 H -0.5882 0.0599 0.2701 0.064 Uiso 1 1 calc R
O2 O 0.3468(4) 0.6321(3) 0.5996(3) 0.1000(10) Uani 1 1 d .
C16 C -0.6968(5) -0.3149(4) 0.2358(3) 0.0723(10) Uani 1 1 d .
H21 H -0.7833 -0.2770 0.2575 0.087 Uiso 1 1 calc R
C20 C -0.3942(5) -0.3067(4) 0.2455(3) 0.0694(10) Uani 1 1 d .
H22 H -0.2747 -0.2648 0.2738 0.083 Uiso 1 1 calc R
C18 C -0.6166(8) -0.4846(5) 0.1238(3) 0.0947(14) Uani 1 1 d .
H23 H -0.6486 -0.5638 0.0714 0.114 Uiso 1 1 calc R
C19 C -0.4453(7) -0.4239(5) 0.1654(3) 0.0856(12) Uani 1 1 d .
H24 H -0.3592 -0.4602 0.1407 0.103 Uiso 1 1 calc R
C17 C -0.7456(6) -0.4321(5) 0.1571(3) 0.0882(13) Uani 1 1 d .
H25 H -0.8644 -0.4745 0.1274 0.106 Uiso 1 1 calc R
C7 C -0.1994(4) 0.0574(3) 0.4454(2) 0.0473(7) Uani 1 1 d .
O3 O -0.2150(3) 0.0129(2) 0.53657(17) 0.0630(6) Uani 1 1 d .

loop_
_atom_site_aniso_label
_atom_site_aniso_U_11
_atom_site_aniso_U_22
_atom_site_aniso_U_33
_atom_site_aniso_U_23
_atom_site_aniso_U_13
_atom_site_aniso_U_12
S1 0.0575(5) 0.0723(6) 0.0487(5) -0.0005(4) 0.0074(3) 0.0318(4)
Cl1 0.0842(7) 0.0976(7) 0.0509(5) 0.0197(5) 0.0189(4) 0.0208(5)
N2 0.0578(15) 0.0466(14) 0.0460(14) 0.0117(11) 0.0125(12) 0.0144(12)
C1 0.0546(18) 0.0579(19) 0.0455(16) 0.0107(14) 0.0052(13) 0.0292(16)
C6 0.0518(17) 0.0522(18) 0.0434(16) 0.0097(13) 0.0033(13) 0.0273(14)
C8 0.0531(17) 0.0388(15) 0.0433(16) 0.0010(12) 0.0028(13) 0.0144(13)
C9 0.0549(17) 0.0434(16) 0.0406(15) 0.0006(12) 0.0044(13) 0.0156(14)
C5 0.0556(19) 0.064(2) 0.0440(17) 0.0075(15) 0.0015(13) 0.0301(17)
C4 0.0572(19) 0.0544(19) 0.0532(18) 0.0001(15) -0.0124(15) 0.0266(16)
C2 0.0494(18) 0.067(2) 0.0522(18) 0.0141(16) 0.0030(14) 0.0250(17)
N1 0.0629(19) 0.070(2) 0.080(2) -0.0100(17) -0.0142(16) 0.0330(18)
C10 0.0584(19) 0.0492(18) 0.0420(16) 0.0041(13) 0.0025(13) 0.0104(15)
O1 0.090(2) 0.092(2) 0.0755(18) -0.0216(15) -0.0021(15) 0.0386(16)
C15 0.073(2) 0.0473(18) 0.0503(18) 0.0172(14) 0.0100(16) 0.0145(17)
C3 0.0491(18) 0.060(2) 0.068(2) 0.0143(17) -0.0013(15) 0.0188(16)
C14 0.074(2) 0.053(2) 0.057(2) 0.0073(16) 0.0230(17) 0.0120(17)
C11 0.079(2) 0.0514(19) 0.0500(19) 0.0037(15) -0.0092(17) 0.0158(17)
C12 0.058(2) 0.059(2) 0.064(2) 0.0005(17) -0.0096(16) 0.0223(17)
C13 0.0525(18) 0.0495(18) 0.0571(19) 0.0005(14) 0.0073(14) 0.0141(15)
O2 0.0723(19) 0.0776(19) 0.133(3) -0.0326(18) -0.0073(17) 0.0128(16)
C16 0.083(3) 0.064(2) 0.064(2) 0.0211(19) 0.0142(19) 0.012(2)
C20 0.088(3) 0.064(2) 0.062(2) 0.0095(18) 0.0082(18) 0.031(2)
C18 0.153(5) 0.060(3) 0.058(2) 0.0093(19) 0.000(3) 0.018(3)
C19 0.123(4) 0.078(3) 0.068(3) 0.005(2) 0.007(2) 0.051(3)
C17 0.097(3) 0.076(3) 0.066(3) 0.016(2) -0.011(2) -0.003(2)
C7 0.0543(17) 0.0529(18) 0.0437(16) 0.0100(14) 0.0079(13) 0.0286(15)
O3 0.0796(15) 0.0710(15) 0.0473(12) 0.0212(11) 0.0136(11) 0.0326(12)

loop_
_atom_type_symbol
_atom_type_description
_atom_type_scat_dispersion_real
_atom_type_scat_dispersion_imag
_atom_type_scat_source
C C 0.0033 0.0016 'International Tables Vol C Tables 4.2.6.8 and 6.1.1.4'
H H 0.0000 0.0000 'International Tables Vol C Tables 4.2.6.8 and 6.1.1.4'
N N 0.0061 0.0033 'International Tables Vol C Tables 4.2.6.8 and 6.1.1.4'
O O 0.0106 0.0060 'International Tables Vol C Tables 4.2.6.8 and 6.1.1.4'
S S 0.1246 0.1234 'International Tables Vol C Tables 4.2.6.8 and 6.1.1.4'
Cl Cl 0.1484 0.1585 'International Tables Vol C Tables 4.2.6.8 and 6.1.1.4'

loop_
_geom_angle_atom_site_label_1
_geom_angle_atom_site_label_2
_geom_angle_atom_site_label_3
_geom_angle
C1 S1 C9 96.08(13)
C7 N2 C8 124.9(2)
C7 N2 C14 117.6(2)
C8 N2 C14 116.1(2)
C2 C1 C6 119.7(3)
C2 C1 S1 119.4(2)
C6 C1 S1 120.9(2)
C5 C6 C1 119.0(3)
C5 C6 C7 116.7(3)
C1 C6 C7 123.9(3)
C13 C8 C9 120.8(3)
C13 C8 N2 119.0(3)
C9 C8 N2 120.2(2)
C10 C9 C8 117.8(3)
C10 C9 S1 122.3(2)
C8 C9 S1 119.9(2)
C4 C5 C6 119.1(3)
C4 C5 H8 120.5
C6 C5 H8 120.5
C5 C4 C3 122.5(3)
C5 C4 N1 118.3(3)
C3 C4 N1 119.2(3)
C3 C2 C1 121.1(3)
C3 C2 H10 119.5
C1 C2 H10 119.5
O1 N1 O2 123.4(3)
O1 N1 C4 118.8(3)
O2 N1 C4 117.7(3)
C11 C10 C9 121.1(3)
C11 C10 Cl1 119.2(2)
C9 C10 Cl1 119.7(2)
C20 C15 C16 118.7(3)
C20 C15 C14 120.7(3)
C16 C15 C14 120.5(3)
C2 C3 C4 118.5(3)
C2 C3 H15 120.8
C4 C3 H15 120.8
N2 C14 C15 113.4(2)
N2 C14 H16A 108.9
C15 C14 H16A 108.9
N2 C14 H16B 108.9
C15 C14 H16B 108.9
H16A C14 H16B 107.7
C12 C11 C10 119.8(3)
C12 C11 H17 120.1
C10 C11 H17 120.1
C11 C12 C13 120.2(3)
C11 C12 H18 119.9
C13 C12 H18 119.9
C8 C13 C12 120.4(3)
C8 C13 H19 119.8
C12 C13 H19 119.8
C15 C16 C17 120.9(4)
C15 C16 H21 119.6
C17 C16 H21 119.6
C15 C20 C19 119.7(4)
C15 C20 H22 120.1
C19 C20 H22 120.1
C19 C18 C17 121.0(4)
C19 C18 H23 119.5
C17 C18 H23 119.5
C18 C19 C20 120.6(4)
C18 C19 H24 119.7
C20 C19 H24 119.7
C18 C17 C16 119.0(4)
C18 C17 H25 120.5
C16 C17 H25 120.5
O3 C7 N2 121.3(3)
O3 C7 C6 118.2(3)
N2 C7 C6 120.5(2)

loop_
_geom_bond_atom_site_label_1
_geom_bond_atom_site_label_2
_geom_bond_distance
S1 C1 1.765(3)
S1 C9 1.766(3)
Cl1 C10 1.734(3)
N2 C7 1.357(4)
N2 C8 1.433(4)
N2 C14 1.477(4)
C1 C2 1.388(4)
C1 C6 1.399(4)
C6 C5 1.394(4)
C6 C7 1.490(4)
C8 C13 1.367(4)
C8 C9 1.396(4)
C9 C10 1.393(4)
C5 C4 1.371(4)
C5 H8 0.9300
C4 C3 1.373(5)
C4 N1 1.467(4)
C2 C3 1.365(5)
C2 H10 0.9300
N1 O1 1.217(4)
N1 O2 1.223(4)
C10 C11 1.381(5)
C15 C20 1.374(5)
C15 C16 1.381(5)
C15 C14 1.502(4)
C3 H15 0.9300
C14 H16A 0.9700
C14 H16B 0.9700
C11 C12 1.368(4)
C11 H17 0.9300
C12 C13 1.377(4)
C12 H18 0.9300
C13 H19 0.9300
C16 C17 1.384(5)
C16 H21 0.9300
C20 C19 1.395(5)
C20 H22 0.9300
C18 C19 1.337(6)
C18 C17 1.367(6)
C18 H23 0.9300
C19 H24 0.9300
C17 H25 0.9300
C7 O3 1.222(3)
